data_7113849
loop_
_publ_author_name
'Crawforth, Catherine M.'
'Burling, Suzanne'
'Fairlamb, Ian J. S.'
'Taylor, Richard J. K.'
'Whitwood, Adrian C.'

_publ_section_title
;
 Bromobis(triphenylphosphine)(N-succinimide)palladium(II) as a novel
 catalyst for Stille cross-coupling reactions
;
_journal_coden_ASTM CHCOFS
_journal_issue 17
_journal_name_full
;
 Chemical Communications (Cambridge, United Kingdom)
;
_journal_page_first 2194
_journal_page_last 2195
_journal_paper_doi 10.1039/b304960d
_journal_year 2003
_chemical_formula_moiety 'C4 H4 N O2, Br, (P C18 H15)2, Pd '
_chemical_formula_sum 'C40 H34 Br N O2 P2 Pd'
_chemical_formula_weight 808.93
_chemical_name_common Bromobis(triphenylphosphine)(N-succinimide)palladium(ii)
_space_group_IT_number 14
_symmetry_cell_setting monoclinic
_symmetry_space_group_name_Hall '-P 2yn'
_symmetry_space_group_name_H-M 'P 1 21/n 1'
_atom_sites_solution_hydrogens geom
_atom_sites_solution_primary direct
_atom_sites_solution_secondary difmap
_audit_creation_method SHELXL-97
_cell_angle_alpha 90.00
_cell_angle_beta 90.182(2)
_cell_angle_gamma 90.00
_cell_formula_units_Z 4
_cell_length_a 12.3222(11)
_cell_length_b 19.880(2)
_cell_length_c 13.6371(13)
_cell_measurement_reflns_used 1863
_cell_measurement_temperature 113(2)
_cell_measurement_theta_max 24.0
_cell_measurement_theta_min 2.5
_cell_volume 3340.6(6)
_computing_cell_refinement 'SAINT+ v6.22 (Bruker)'
_computing_data_collection 'SMART v5.625 (Bruker)'
_computing_data_reduction 'SAINT+ v6.22 (Bruker)'
_computing_molecular_graphics 'XSHELL v4.02 (Bruker)'
_computing_publication_material 'SHELXL-97 (Sheldrick, 1997)'
_computing_structure_refinement 'SHELXL-97 (Sheldrick, 1997)'
_computing_structure_solution 'SHELXS-97 (Sheldrick, 1990)'
_diffrn_ambient_temperature 386(2)
_diffrn_measured_fraction_theta_full 0.995
_diffrn_measured_fraction_theta_max 0.995
_diffrn_measurement_device_type 'Bruker SMART CCD'
_diffrn_measurement_method \w
_diffrn_radiation_monochromator graphite
_diffrn_radiation_source 'fine-focus sealed tube'
_diffrn_radiation_type MoK\a
_diffrn_radiation_wavelength 0.71073
_diffrn_reflns_av_R_equivalents 0.0733
_diffrn_reflns_av_sigmaI/netI 0.0814
_diffrn_reflns_limit_h_max 11
_diffrn_reflns_limit_h_min -14
_diffrn_reflns_limit_k_max 23
_diffrn_reflns_limit_k_min -20
_diffrn_reflns_limit_l_max 16
_diffrn_reflns_limit_l_min -16
_diffrn_reflns_number 18654
_diffrn_reflns_theta_full 25.06
_diffrn_reflns_theta_max 25.06
_diffrn_reflns_theta_min 1.81
_exptl_absorpt_coefficient_mu 1.885
_exptl_absorpt_correction_T_max 1.000
_exptl_absorpt_correction_T_min 0.817
_exptl_absorpt_correction_type multi-scan
_exptl_absorpt_process_details 'SADABS v2.03; (Sheldrick)'
_exptl_crystal_colour yellow
_exptl_crystal_density_diffrn 1.608
_exptl_crystal_density_method 'not measured'
_exptl_crystal_description plate
_exptl_crystal_F_000 1632
_exptl_crystal_size_max 0.18
_exptl_crystal_size_mid 0.10
_exptl_crystal_size_min 0.04
_refine_diff_density_max 0.629
_refine_diff_density_min -0.454
_refine_diff_density_rms 0.106
_refine_ls_extinction_method none
_refine_ls_goodness_of_fit_ref 0.974
_refine_ls_hydrogen_treatment mixed
_refine_ls_matrix_type full
_refine_ls_number_parameters 424
_refine_ls_number_reflns 5900
_refine_ls_number_restraints 0
_refine_ls_restrained_S_all 0.974
_refine_ls_R_factor_all 0.0849
_refine_ls_R_factor_gt 0.0402
_refine_ls_shift/su_max 0.001
_refine_ls_shift/su_mean 0.000
_refine_ls_structure_factor_coef Fsqd
_refine_ls_weighting_details 'calc w==1/[\s^2^(Fo^2^)+(0.0331P)^2^+0.0000P] where P==(Fo^2^+2Fc^2^)/3'
_refine_ls_weighting_scheme calc
_refine_ls_wR_factor_gt 0.0774
_refine_ls_wR_factor_ref 0.0905
_reflns_number_gt 3772
_reflns_number_total 5900
_reflns_threshold_expression >2sigma(I)
_cod_duplicate_entry 7103858
_cod_data_source_file b304960d.txt
_cod_data_source_block ijf0307m
_cod_depositor_comments
;
The following automatic conversions were performed:

'_symmetry_cell_setting' value 'Monoclinic' changed to 'monoclinic'
according to
/usr/data/users/saulius/automatic-downloads/retrospective/RSC/lib/dictionaries/cif_core.dic
dictionary named 'cif_core.dic' version 2.4.2 from 2011-04-26.

Automatic conversion script
Id: cif_fix_values 2281 2013-09-26 08:29:07Z andrius 
;
_cod_original_sg_symbol_H-M P21/n
_cod_database_code 7113849

loop_
_symmetry_equiv_pos_as_xyz
'x, y, z'
'-x+1/2, y+1/2, -z+1/2'
'-x, -y, -z'
'x-1/2, -y-1/2, z-1/2'

loop_
_atom_site_label
_atom_site_type_symbol
_atom_site_fract_x
_atom_site_fract_y
_atom_site_fract_z
_atom_site_U_iso_or_equiv
_atom_site_adp_type
_atom_site_occupancy
_atom_site_symmetry_multiplicity
_atom_site_calc_flag
_atom_site_refinement_flags
Pd1 Pd 0.20672(3) 0.168717(19) 0.96047(3) 0.01276(11) Uani 1 1 d .
Br2 Br 0.10210(4) 0.16700(3) 1.11453(3) 0.02084(14) Uani 1 1 d .
P1 P 0.30062(10) 0.16492(7) 0.81684(8) 0.0135(3) Uani 1 1 d .
P2 P 0.31233(10) 0.24797(6) 1.03700(9) 0.0142(3) Uani 1 1 d .
O1 O 0.2412(3) 0.01219(17) 0.9497(2) 0.0228(8) Uani 1 1 d .
C13 C 0.6327(4) 0.1708(3) 0.8144(3) 0.0234(12) Uani 1 1 d .
H13 H 0.6875 0.1972 0.7878 0.028 Uiso 1 1 calc R
N1 N 0.1118(3) 0.09045(19) 0.9125(3) 0.0129(9) Uani 1 1 d .
C30 C 0.1278(4) 0.3304(3) 1.0454(3) 0.0185(11) Uani 1 1 d .
H30 H 0.0919 0.2948 1.0152 0.022 Uiso 1 1 calc R
C34 C 0.2897(4) 0.3793(3) 1.1128(3) 0.0191(12) Uani 1 1 d .
H34 H 0.3635 0.3766 1.1271 0.023 Uiso 1 1 calc R
C18 C 0.2052(4) 0.2870(3) 0.7706(4) 0.0203(12) Uani 1 1 d .
H18 H 0.1673 0.2816 0.8290 0.024 Uiso 1 1 calc R
C24 C 0.3712(4) 0.1363(3) 1.1455(4) 0.0215(12) Uani 1 1 d .
H24 H 0.3563 0.1132 1.0877 0.026 Uiso 1 1 calc R
C22 C 0.3371(4) 0.2483(3) 0.6541(3) 0.0189(12) Uani 1 1 d .
H22 H 0.3868 0.2163 0.6331 0.023 Uiso 1 1 calc R
C17 C 0.2831(4) 0.2395(2) 0.7426(3) 0.0161(11) Uani 1 1 d .
C28 C 0.3872(4) 0.2396(3) 1.2342(3) 0.0194(12) Uani 1 1 d .
H28 H 0.3834 0.2863 1.2368 0.023 Uiso 1 1 calc R
C21 C 0.3171(4) 0.3047(3) 0.5974(4) 0.0248(13) Uani 1 1 d .
H21 H 0.3553 0.3112 0.5394 0.030 Uiso 1 1 calc R
O2 O -0.0477(3) 0.14197(18) 0.8686(3) 0.0260(9) Uani 1 1 d .
C6 C 0.3149(4) 0.0439(3) 0.7061(4) 0.0230(12) Uani 1 1 d .
H6 H 0.3820 0.0365 0.7356 0.028 Uiso 1 1 calc R
C36 C 0.5373(4) 0.2664(3) 1.0085(4) 0.0199(12) Uani 1 1 d .
H36 H 0.5475 0.2337 1.0564 0.024 Uiso 1 1 calc R
C5 C 0.2538(4) 0.1005(2) 0.7309(3) 0.0154(11) Uani 1 1 d .
C27 C 0.4170(4) 0.2040(3) 1.3174(4) 0.0254(13) Uani 1 1 d .
H27 H 0.4325 0.2268 1.3753 0.030 Uiso 1 1 calc R
C1 C 0.1530(4) 0.0263(2) 0.9170(3) 0.0122(11) Uani 1 1 d .
C4 C 0.0088(4) 0.0914(3) 0.8770(3) 0.0186(12) Uani 1 1 d .
C35 C 0.4337(4) 0.2855(2) 0.9821(3) 0.0145(11) Uani 1 1 d .
C26 C 0.4238(4) 0.1348(3) 1.3148(4) 0.0273(13) Uani 1 1 d .
H26 H 0.4434 0.1111 1.3709 0.033 Uiso 1 1 calc R
C12 C 0.5276(4) 0.1868(2) 0.7964(3) 0.0175(12) Uani 1 1 d .
H12 H 0.5111 0.2237 0.7573 0.021 Uiso 1 1 calc R
C8 C 0.1754(5) 0.0086(3) 0.5924(4) 0.0318(14) Uani 1 1 d .
H8 H 0.1497 -0.0220 0.5463 0.038 Uiso 1 1 calc R
C10 C 0.1540(4) 0.1102(3) 0.6851(3) 0.0188(12) Uani 1 1 d .
H10 H 0.1128 0.1479 0.7006 0.023 Uiso 1 1 calc R
C31 C 0.0717(4) 0.3894(3) 1.0660(3) 0.0215(12) Uani 1 1 d .
H31 H -0.0015 0.3927 1.0500 0.026 Uiso 1 1 calc R
C11 C 0.4436(4) 0.1481(3) 0.8364(3) 0.0180(12) Uani 1 1 d .
C3 C -0.0279(4) 0.0215(3) 0.8503(4) 0.0231(13) Uani 1 1 d .
H3A H -0.0468 0.0187 0.7814 0.028 Uiso 1 1 calc R
H3B H -0.0901 0.0081 0.8891 0.028 Uiso 1 1 calc R
C20 C 0.2406(4) 0.3511(3) 0.6267(4) 0.0273(14) Uani 1 1 d .
H20 H 0.2272 0.3888 0.5881 0.033 Uiso 1 1 calc R
C29 C 0.2367(4) 0.3243(2) 1.0694(3) 0.0172(11) Uani 1 1 d .
C7 C 0.2756(4) -0.0010(3) 0.6380(4) 0.0252(13) Uani 1 1 d .
H7 H 0.3167 -0.0386 0.6220 0.030 Uiso 1 1 calc R
C23 C 0.3629(4) 0.2068(2) 1.1474(3) 0.0165(11) Uani 1 1 d .
C15 C 0.5776(4) 0.0768(3) 0.9118(4) 0.0257(13) Uani 1 1 d .
H15 H 0.5949 0.0400 0.9508 0.031 Uiso 1 1 calc R
C33 C 0.2330(4) 0.4376(3) 1.1346(4) 0.0251(13) Uani 1 1 d .
H33 H 0.2680 0.4732 1.1657 0.030 Uiso 1 1 calc R
C32 C 0.1230(4) 0.4427(3) 1.1097(3) 0.0252(13) Uani 1 1 d .
H32 H 0.0850 0.4821 1.1228 0.030 Uiso 1 1 calc R
C25 C 0.4012(4) 0.1007(3) 1.2283(4) 0.0272(14) Uani 1 1 d .
H25 H 0.4062 0.0541 1.2261 0.033 Uiso 1 1 calc R
C19 C 0.1847(4) 0.3423(3) 0.7111(4) 0.0231(12) Uani 1 1 d .
H19 H 0.1322 0.3735 0.7293 0.028 Uiso 1 1 calc R
C16 C 0.4696(4) 0.0925(3) 0.8942(4) 0.0225(12) Uani 1 1 d .
H16 H 0.4149 0.0660 0.9208 0.027 Uiso 1 1 calc R
C37 C 0.6268(4) 0.2959(3) 0.9633(3) 0.0187(12) Uani 1 1 d .
H37 H 0.6966 0.2831 0.9817 0.022 Uiso 1 1 calc R
C2 C 0.0715(4) -0.0225(2) 0.8740(4) 0.0201(12) Uani 1 1 d .
H2A H 0.0531 -0.0573 0.9209 0.024 Uiso 1 1 calc R
H2B H 0.0996 -0.0434 0.8151 0.024 Uiso 1 1 calc R
C40 C 0.4197(4) 0.3345(2) 0.9098(3) 0.0165(11) Uani 1 1 d .
H40 H 0.3501 0.3475 0.8914 0.020 Uiso 1 1 calc R
C14 C 0.6602(4) 0.1156(3) 0.8719(4) 0.0264(13) Uani 1 1 d .
H14 H 0.7326 0.1048 0.8834 0.032 Uiso 1 1 calc R
C9 C 0.1153(4) 0.0647(3) 0.6171(3) 0.0234(13) Uani 1 1 d .
H9 H 0.0481 0.0718 0.5876 0.028 Uiso 1 1 calc R
C39 C 0.5096(4) 0.3640(3) 0.8651(3) 0.0204(12) Uani 1 1 d .
H39 H 0.5001 0.3970 0.8176 0.024 Uiso 1 1 calc R
C38 C 0.6124(4) 0.3440(3) 0.8917(4) 0.0220(13) Uani 1 1 d .
H38 H 0.6725 0.3631 0.8613 0.026 Uiso 1 1 calc R

loop_
_atom_site_aniso_label
_atom_site_aniso_U_11
_atom_site_aniso_U_22
_atom_site_aniso_U_33
_atom_site_aniso_U_23
_atom_site_aniso_U_13
_atom_site_aniso_U_12
Pd1 0.0163(2) 0.0084(2) 0.01358(19) -0.00061(19) 0.00167(14) -0.00157(18)
Br2 0.0244(3) 0.0184(3) 0.0197(3) -0.0031(2) 0.0074(2) -0.0052(2)
P1 0.0167(7) 0.0108(7) 0.0131(6) -0.0010(6) 0.0011(5) 0.0000(6)
P2 0.0186(7) 0.0100(7) 0.0140(6) -0.0001(6) 0.0014(5) -0.0011(5)
O1 0.022(2) 0.014(2) 0.032(2) -0.0035(17) -0.0052(17) -0.0011(16)
C13 0.026(3) 0.024(3) 0.021(3) -0.010(3) 0.007(2) -0.008(3)
N1 0.013(2) 0.010(2) 0.016(2) -0.0006(18) -0.0024(17) -0.0032(17)
C30 0.023(3) 0.017(3) 0.015(2) 0.001(2) -0.002(2) 0.003(2)
C34 0.022(3) 0.020(3) 0.015(3) 0.005(2) 0.001(2) -0.006(2)
C18 0.020(3) 0.017(3) 0.023(3) 0.002(2) -0.004(2) -0.001(2)
C24 0.027(3) 0.021(3) 0.017(3) 0.002(2) -0.002(2) 0.002(2)
C22 0.016(3) 0.021(3) 0.019(3) 0.001(2) 0.001(2) -0.006(2)
C17 0.022(3) 0.007(3) 0.019(3) 0.003(2) -0.005(2) -0.002(2)
C28 0.021(3) 0.016(3) 0.021(3) -0.002(2) 0.003(2) 0.004(2)
C21 0.033(3) 0.023(3) 0.019(3) 0.006(2) -0.003(2) -0.012(3)
O2 0.024(2) 0.020(2) 0.035(2) 0.0005(17) -0.0056(17) 0.0038(17)
C6 0.026(3) 0.022(3) 0.021(3) 0.000(2) -0.001(2) 0.006(2)
C36 0.025(3) 0.013(3) 0.021(3) 0.000(2) -0.004(2) 0.002(2)
C5 0.021(3) 0.015(3) 0.011(3) 0.004(2) 0.003(2) -0.004(2)
C27 0.030(3) 0.031(4) 0.016(3) -0.003(3) 0.000(2) 0.000(3)
C1 0.016(3) 0.011(3) 0.010(2) 0.001(2) 0.002(2) -0.001(2)
C4 0.023(3) 0.017(3) 0.016(3) 0.002(2) 0.005(2) -0.002(2)
C35 0.018(3) 0.010(3) 0.016(3) -0.004(2) 0.006(2) -0.003(2)
C26 0.035(4) 0.018(3) 0.028(3) 0.009(3) -0.005(3) 0.004(3)
C12 0.021(3) 0.017(3) 0.014(3) -0.003(2) 0.003(2) 0.001(2)
C8 0.045(4) 0.025(3) 0.026(3) -0.006(3) 0.005(3) -0.010(3)
C10 0.022(3) 0.017(3) 0.018(3) -0.003(2) -0.001(2) -0.001(2)
C31 0.022(3) 0.022(3) 0.021(3) 0.003(2) 0.002(2) 0.006(2)
C11 0.021(3) 0.018(3) 0.015(3) -0.007(2) 0.002(2) 0.001(2)
C3 0.023(3) 0.025(3) 0.021(3) -0.004(2) -0.001(2) -0.007(2)
C20 0.037(4) 0.016(3) 0.029(3) 0.005(2) -0.020(3) -0.007(2)
C29 0.028(3) 0.012(3) 0.012(2) 0.000(2) 0.008(2) 0.002(2)
C7 0.036(3) 0.011(3) 0.028(3) -0.006(2) 0.002(3) 0.010(3)
C23 0.019(3) 0.011(3) 0.019(3) 0.002(2) 0.003(2) 0.004(2)
C15 0.027(3) 0.027(3) 0.023(3) 0.000(3) -0.004(2) 0.007(3)
C33 0.030(3) 0.019(3) 0.027(3) -0.003(2) 0.005(3) -0.001(2)
C32 0.046(4) 0.014(3) 0.015(3) 0.000(2) 0.009(3) 0.007(3)
C25 0.039(4) 0.020(3) 0.023(3) 0.004(3) 0.001(3) 0.008(3)
C19 0.025(3) 0.014(3) 0.031(3) 0.001(2) -0.007(2) 0.001(2)
C16 0.022(3) 0.022(3) 0.023(3) 0.007(2) 0.001(2) 0.001(2)
C37 0.018(3) 0.019(3) 0.020(3) -0.001(2) 0.000(2) 0.002(2)
C2 0.024(3) 0.008(3) 0.028(3) -0.005(2) -0.002(2) -0.006(2)
C40 0.018(3) 0.014(3) 0.018(3) -0.003(2) 0.001(2) -0.003(2)
C14 0.015(3) 0.037(4) 0.028(3) -0.015(3) 0.000(2) 0.006(3)
C9 0.025(3) 0.026(3) 0.019(3) 0.003(2) -0.006(2) -0.004(2)
C39 0.029(3) 0.019(3) 0.013(3) 0.003(2) 0.001(2) 0.002(2)
C38 0.017(3) 0.023(3) 0.026(3) -0.007(2) 0.004(2) -0.012(2)

loop_
_atom_type_symbol
_atom_type_description
_atom_type_scat_dispersion_real
_atom_type_scat_dispersion_imag
_atom_type_scat_source
C C 0.0033 0.0016 'International Tables Vol C Tables 4.2.6.8 and 6.1.1.4'
H H 0.0000 0.0000 'International Tables Vol C Tables 4.2.6.8 and 6.1.1.4'
N N 0.0061 0.0033 'International Tables Vol C Tables 4.2.6.8 and 6.1.1.4'
O O 0.0106 0.0060 'International Tables Vol C Tables 4.2.6.8 and 6.1.1.4'
P P 0.1023 0.0942 'International Tables Vol C Tables 4.2.6.8 and 6.1.1.4'
Br Br -0.2901 2.4595 'International Tables Vol C Tables 4.2.6.8 and 6.1.1.4'
Pd Pd -0.9988 1.0072 'International Tables Vol C Tables 4.2.6.8 and 6.1.1.4'

loop_
_geom_angle_atom_site_label_1
_geom_angle_atom_site_label_2
_geom_angle_atom_site_label_3
_geom_angle
N1 Pd1 P1 89.50(11)
N1 Pd1 P2 171.18(11)
P1 Pd1 P2 97.18(5)
N1 Pd1 Br2 87.83(10)
P1 Pd1 Br2 177.14(4)
P2 Pd1 Br2 85.37(3)
C17 P1 C11 110.4(2)
C17 P1 C5 100.3(2)
C11 P1 C5 105.6(2)
C17 P1 Pd1 113.19(16)
C11 P1 Pd1 112.07(16)
C5 P1 Pd1 114.48(15)
C23 P2 C35 104.0(2)
C23 P2 C29 110.2(2)
C35 P2 C29 100.2(2)
C23 P2 Pd1 105.05(17)
C35 P2 Pd1 123.79(15)
C29 P2 Pd1 112.96(17)
C12 C13 C14 121.2(5)
C4 N1 C1 112.0(4)
C4 N1 Pd1 129.4(3)
C1 N1 Pd1 118.7(3)
C29 C30 C31 120.5(5)
C33 C34 C29 120.5(5)
C19 C18 C17 119.9(5)
C25 C24 C23 121.0(5)
C21 C22 C17 120.2(5)
C22 C17 C18 118.7(5)
C22 C17 P1 122.2(4)
C18 C17 P1 118.8(4)
C23 C28 C27 121.1(5)
C20 C21 C22 120.0(5)
C7 C6 C5 119.8(5)
C35 C36 C37 120.2(5)
C10 C5 C6 118.7(5)
C10 C5 P1 117.9(4)
C6 C5 P1 123.4(4)
C26 C27 C28 120.3(5)
O1 C1 N1 124.3(4)
O1 C1 C2 126.2(4)
N1 C1 C2 109.4(4)
O2 C4 N1 125.1(5)
O2 C4 C3 124.3(5)
N1 C4 C3 110.6(4)
C36 C35 C40 119.2(4)
C36 C35 P2 122.5(4)
C40 C35 P2 118.2(4)
C27 C26 C25 119.8(5)
C13 C12 C11 120.5(5)
C9 C8 C7 118.5(5)
C9 C10 C5 121.0(5)
C32 C31 C30 120.8(5)
C16 C11 C12 119.1(5)
C16 C11 P1 116.8(4)
C12 C11 P1 124.1(4)
C4 C3 C2 103.7(4)
C19 C20 C21 120.7(5)
C30 C29 C34 118.7(5)
C30 C29 P2 120.5(4)
C34 C29 P2 120.7(4)
C6 C7 C8 121.5(5)
C28 C23 C24 118.0(5)
C28 C23 P2 124.6(4)
C24 C23 P2 117.3(4)
C16 C15 C14 120.8(5)
C34 C33 C32 119.8(5)
C31 C32 C33 119.7(5)
C24 C25 C26 119.8(5)
C20 C19 C18 120.4(5)
C15 C16 C11 119.7(5)
C38 C37 C36 120.3(5)
C1 C2 C3 104.2(4)
C39 C40 C35 120.4(4)
C15 C14 C13 118.8(5)
C10 C9 C8 120.5(5)
C38 C39 C40 119.7(5)
C39 C38 C37 120.3(5)

loop_
_geom_bond_atom_site_label_1
_geom_bond_atom_site_label_2
_geom_bond_distance
Pd1 N1 2.052(4)
Pd1 P1 2.2794(12)
Pd1 P2 2.2928(13)
Pd1 Br2 2.4687(6)
P1 C17 1.807(5)
P1 C11 1.812(5)
P1 C5 1.828(5)
P2 C23 1.821(5)
P2 C35 1.833(5)
P2 C29 1.835(5)
O1 C1 1.206(5)
C13 C12 1.356(7)
C13 C14 1.389(7)
N1 C4 1.357(6)
N1 C1 1.374(6)
C30 C29 1.386(7)
C30 C31 1.390(7)
C34 C33 1.386(7)
C34 C29 1.403(7)
C18 C19 1.389(7)
C18 C17 1.401(7)
C24 C25 1.381(7)
C24 C23 1.406(7)
C22 C21 1.383(7)
C22 C17 1.391(6)
C28 C23 1.383(6)
C28 C27 1.386(7)
C21 C20 1.380(7)
O2 C4 1.227(6)
C6 C7 1.374(7)
C6 C5 1.397(7)
C36 C35 1.378(6)
C36 C37 1.395(6)
C5 C10 1.390(7)
C27 C26 1.377(7)
C1 C2 1.512(6)
C4 C3 1.506(7)
C35 C40 1.396(6)
C26 C25 1.388(7)
C12 C11 1.401(7)
C8 C9 1.381(7)
C8 C7 1.393(7)
C10 C9 1.380(7)
C31 C32 1.369(7)
C11 C16 1.395(7)
C3 C2 1.538(7)
C20 C19 1.354(7)
C15 C16 1.387(7)
C15 C14 1.389(7)
C33 C32 1.400(7)
C37 C38 1.378(7)
C40 C39 1.396(6)
C39 C38 1.375(7)
